data_2000205
loop_
_publ_author_name
'Coe, B. J.'
'Foulon, J.-D.'
'Hamor, T. A.'
'Jones, C. J.'
'McCleverty, J. A.'

_publ_section_title
;
 Synthesis and structure of 4-ferrocenyl-2'-methyl-4'-nitroazobenzene
;
_journal_issue 10
_journal_name_full 'Acta Crystallographica Section C'
_journal_page_first 2032
_journal_page_last 2035
_journal_paper_doi 10.1107/S0108270191003748
_journal_volume 47
_journal_year 1991
_chemical_formula_sum 'C23 H19 Fe N3 O2'
_chemical_formula_weight 425.3
_symmetry_cell_setting monoclinic
_symmetry_space_group_name_Hall '-P 2ybc'
_symmetry_space_group_name_H-M 'P 1 21/c 1'
_cell_angle_alpha 90
_cell_angle_beta 112.22(6)
_cell_angle_gamma 90
_cell_formula_units_Z 4
_cell_length_a 15.020(9)
_cell_length_b 7.555(2)
_cell_length_c 18.134(15)
_cell_volume 1905(2)
_diffrn_radiation_type Mo
_diffrn_radiation_wavelength 0.71069
_exptl_absorpt_coefficient_mu 0.828
_exptl_crystal_density_diffrn 1.483
_exptl_crystal_F_000 880
_cod_data_source_file mu0246.cif
_cod_data_source_block mu0246a
_cod_original_cell_volume 1905
_cod_original_formula_sum 'C23 H19 Fe1 N3 O2'
_cod_database_code 2000205

loop_
_atom_site_label
_atom_site_fract_x
_atom_site_fract_y
_atom_site_fract_z
_atom_site_U_iso_or_equiv
Fe -.31350(10) .12400(10) .08020(10) .037
N(1) .4346(4) .3476(8) .7658(3) .059
N(2) .0859(3) .2285(6) .5072(3) .045
N(3) .0906(3) .1728(6) .4446(3) .044
O(1) .4323(3) .4445(8) .8188(3) .077
O(2) .5069(3) .2712(10) .7682(3) .090
C(1) .3485(4) .2216(9) .6330(3) .051
C(2) .2633(4) .1945(8) .5687(3) .048
C(3) .1773(4) .2603(7) .5697(3) .039
C(4) .1744(4) .3526(7) .6352(3) .042
C(5) .2601(4) .3851(8) .6985(3) .046
C(6) .3450(4) .3174(8) .6962(3) .045
C(7) .0789(4) .4120(9) .6391(4) .059
C(8) -.0007(4) .1328(8) .3832(3) .041
C(9) .0022(4) .0802(8) .3116(3) .047
C(10) -.0813(4) .0364(9) .2478(3) .046
C(11) -.1697(4) .0510(7) .2555(3) .038
C(12) -.1724(4) .1067(8) .3273(3) .045
C(13) -.0888(4) .1461(8) .3916(3) .047
C(14) -.3668(4) -.1281(8) .0744(3) .051
C(15) -.2681(4) -.1205(8) .1263(3) .046
C(16) -.2590(4) .0024(7) .1885(3) .041
C(17) -.3527(4) .0733(8) .1745(3) .046
C(18) -.4184(4) -.0096(8) .1033(4) .050
C(19) -.2286(8) .1983(14) .0212(7) .095
C(20) -.3192(8) .1982(12) -.0296(5) .084
C(21) -.3735(5) .3146(11) -.0024(5) .077
C(22) -.3077(8) .3901(10) .0701(5) .085
C(23) -.2183(6) .3113(13) .0816(5) .087
H(1) .4156 .1691 .6335 ?
H(2) .2635 .1218 .5174 ?
H(5) .2609 .4621 .7489 ?
H(7A) .0205 .3753 .5847 ?
H(7B) .0795 .5539 .6465 ?
H(7C) .0694 .3487 .6891 ?
H(9) .0706 .0729 .3050 ?
H(10) -.0777 -.0088 .1924 ?
H(12) -.2409 .1197 .3334 ?
H(13) -.0919 .1867 .4477 ?
H(14) -.3969 -.1202 .0220 ?
H(15) -.2102 -.1949 .1196 ?
H(17) -.3704 .1704 .2105 ?
H(18) -.4948 .0149 .0765 ?
H(19) -.1716 .1199 .0153 ?
H(20) -.3473 .1207 -.0835 ?
H(21) -.4496 .3415 -.0306 ?
H(22) -.3230 .4863 .1077 ?
H(23) -.1517 .3373 .1311 ?
